data_2208115
loop_
_publ_author_name
'Maurin, Jan K.'
'Lis, Tadeusz'
'Zawadzka, Anna'
'Czarnocki, Zbigniew'

_publ_section_title
;
 The crystal structure of strychnidine succinate shows similar
 self-assembly to strychnine salts
;
_journal_coeditor_code LH6569
_journal_issue 2
_journal_name_full 'Acta Crystallographica Section E'
_journal_page_first o694
_journal_page_last o696
_journal_paper_doi 10.1107/S1600536806001875
_journal_volume 62
_journal_year 2006
_chemical_formula_iupac 'C21 H25 N2 O +, C4 H5 O4 -'
_chemical_formula_moiety 'C21 H25 N2 O +, C4 H5 O4 -'
_chemical_formula_sum 'C25 H30 N2 O5'
_chemical_formula_weight 438.51
_chemical_melting_point 464(3)
_chemical_name_common 'strychnidinium succinate'
_chemical_name_systematic
;
strychnidinium hydrogen 1,2-ethanedicarboxylate
;
_space_group_IT_number 19
_symmetry_cell_setting orthorhombic
_symmetry_space_group_name_Hall 'P 2ac 2ab'
_symmetry_space_group_name_H-M 'P 21 21 21'
_atom_sites_solution_hydrogens geom
_atom_sites_solution_primary direct
_atom_sites_solution_secondary difmap
_audit_creation_method SHELXL-97
_cell_angle_alpha 90.00
_cell_angle_beta 90.00
_cell_angle_gamma 90.00
_cell_formula_units_Z 4
_cell_length_a 6.487(2)
_cell_length_b 8.314(2)
_cell_length_c 39.165(6)
_cell_measurement_reflns_used 8322
_cell_measurement_temperature 100(2)
_cell_measurement_theta_max 74.82
_cell_measurement_theta_min 4.52
_cell_volume 2112.3(9)
_computing_cell_refinement 'CrysAlis RED (Oxford Diffraction, 2003)'
_computing_data_collection 'CrysAlis CCD (Oxford Diffraction, 2003)'
_computing_data_reduction 'CrysAlis RED'
_computing_molecular_graphics 'XP (Bruker, 1999)'
_computing_publication_material SHELXL97
_computing_structure_refinement 'SHELXL97 (Sheldrick, 1997)'
_computing_structure_solution 'SHELXS97 (Sheldrick, 1990)'
_diffrn_ambient_temperature 100(2)
_diffrn_measured_fraction_theta_full 0.822
_diffrn_measured_fraction_theta_max 0.822
_diffrn_measurement_device_type 'Xcalibur PX kappa-geometry diffractometer with CCD Onyx camera'
_diffrn_measurement_method '\w and \f'
_diffrn_radiation_monochromator graphite
_diffrn_radiation_source 'fine-focus sealed tube'
_diffrn_radiation_type CuK\a
_diffrn_radiation_wavelength 1.54180
_diffrn_reflns_av_R_equivalents 0.0358
_diffrn_reflns_av_sigmaI/netI 0.0352
_diffrn_reflns_limit_h_max 7
_diffrn_reflns_limit_h_min -6
_diffrn_reflns_limit_k_max 9
_diffrn_reflns_limit_k_min -9
_diffrn_reflns_limit_l_max 38
_diffrn_reflns_limit_l_min -42
_diffrn_reflns_number 13198
_diffrn_reflns_theta_full 68.79
_diffrn_reflns_theta_max 68.79
_diffrn_reflns_theta_min 4.52
_diffrn_standards_decay_% 0
_exptl_absorpt_coefficient_mu 0.783
_exptl_absorpt_correction_T_max 0.988
_exptl_absorpt_correction_T_min 0.842
_exptl_absorpt_correction_type analytical
_exptl_absorpt_process_details '(CrysAlis RED; Oxford Diffraction, 2003)'
_exptl_crystal_colour colourless
_exptl_crystal_density_diffrn 1.379
_exptl_crystal_density_method 'not measured'
_exptl_crystal_description plate
_exptl_crystal_F_000 936
_exptl_crystal_size_max 0.18
_exptl_crystal_size_mid 0.10
_exptl_crystal_size_min 0.02
_refine_diff_density_max 0.247
_refine_diff_density_min -0.210
_refine_ls_abs_structure_details 'Flack (1983), 1182 Friedels'
_refine_ls_abs_structure_Flack 0.0(2)
_refine_ls_extinction_coef 0.0030(3)
_refine_ls_extinction_expression Fc^*^=kFc[1+0.001xFc^2^\l^3^/sin(2\q)]^-1/4^
_refine_ls_extinction_method SHELXL97
_refine_ls_goodness_of_fit_ref 0.996
_refine_ls_hydrogen_treatment mixed
_refine_ls_matrix_type full
_refine_ls_number_parameters 298
_refine_ls_number_reflns 3073
_refine_ls_number_restraints 0
_refine_ls_restrained_S_all 0.996
_refine_ls_R_factor_all 0.0388
_refine_ls_R_factor_gt 0.0333
_refine_ls_shift/su_max 0.000
_refine_ls_shift/su_mean 0.000
_refine_ls_structure_factor_coef Fsqd
_refine_ls_weighting_details 'calc w=1/[\s^2^(Fo^2^)+(0.0500P)^2^] where P=(Fo^2^+2Fc^2^)/3'
_refine_ls_weighting_scheme calc
_refine_ls_wR_factor_gt 0.0742
_refine_ls_wR_factor_ref 0.0769
_reflns_number_gt 2730
_reflns_number_total 3073
_reflns_threshold_expression I>2\s(I)
_cod_data_source_file lh6569.cif
_cod_data_source_block I
_cod_depositor_comments
;
The following automatic conversions were performed:

'_chemical_melting_point' value '462-467' was changed to '464(3)' -
the average value was taken and precision was estimated.

Automatic conversion script
Id: cif_fix_values 1646 2011-03-28 12:23:43Z adriana 

The following automatic conversions were performed:

'_chemical_melting_point' value '462-467' was changed to '464(3)' -
the average value was taken and precision was estimated.

Automatic conversion script
Id: cif_fix_values 1715 2011-07-08 13:25:40Z adriana 
;
_cod_database_code 2208115
_cod_database_fobs_code 2208115

loop_
_symmetry_equiv_pos_as_xyz
'x, y, z'
'-x+1/2, -y, z+1/2'
'-x, y+1/2, -z+1/2'
'x+1/2, -y+1/2, -z'

loop_
_atom_site_label
_atom_site_fract_x
_atom_site_fract_y
_atom_site_fract_z
_atom_site_U_iso_or_equiv
_atom_site_adp_type
_atom_site_calc_flag
_atom_site_refinement_flags
_atom_site_occupancy
_atom_site_type_symbol
O1 -0.4509(2) 0.99996(18) 0.41911(4) 0.0301(4) Uani d . 1 O
C1 0.1639(3) 0.3936(3) 0.41260(6) 0.0276(5) Uani d . 1 C
H1 0.2578 0.3850 0.3941 0.033 Uiso calc R 1 H
C2 0.2003(4) 0.3099(3) 0.44331(5) 0.0313(6) Uani d . 1 C
H2 0.3188 0.2436 0.4456 0.038 Uiso calc R 1 H
C3 0.0626(3) 0.3247(3) 0.47001(6) 0.0281(6) Uani d . 1 C
H3 0.0893 0.2688 0.4907 0.034 Uiso calc R 1 H
C4 -0.1138(3) 0.4188(2) 0.46759(5) 0.0209(5) Uani d . 1 C
H4 -0.2072 0.4273 0.4862 0.025 Uiso calc R 1 H
C5 -0.1496(3) 0.5000(2) 0.43720(5) 0.0176(5) Uani d . 1 C
C6 -0.0095(3) 0.4878(3) 0.40986(5) 0.0187(5) Uani d . 1 C
C7 -0.0912(3) 0.5874(3) 0.38033(5) 0.0175(5) Uani d . 1 C
C8 -0.2388(3) 0.7014(2) 0.40006(5) 0.0158(5) Uani d . 1 C
H8 -0.3557 0.7357 0.3851 0.019 Uiso calc R 1 H
N9 -0.3142(2) 0.5987(2) 0.42815(4) 0.0167(4) Uani d . 1 N
C10 -0.4418(3) 0.6816(3) 0.45332(5) 0.0219(5) Uani d . 1 C
H10A -0.4652 0.6091 0.4730 0.026 Uiso calc R 1 H
H10B -0.5776 0.7059 0.4430 0.026 Uiso calc R 1 H
C11 -0.3448(4) 0.8383(3) 0.46614(5) 0.0257(5) Uani d . 1 C
H11A -0.4473 0.8977 0.4800 0.031 Uiso calc R 1 H
H11B -0.2262 0.8124 0.4811 0.031 Uiso calc R 1 H
C12 -0.2714(4) 0.9457(3) 0.43693(5) 0.0256(5) Uani d . 1 C
H12 -0.1963 1.0405 0.4465 0.031 Uiso calc R 1 H
C13 -0.1249(3) 0.8485(2) 0.41422(5) 0.0198(5) Uani d . 1 C
H13 -0.0141 0.8062 0.4295 0.024 Uiso calc R 1 H
C14 -0.0155(3) 0.9364(3) 0.38501(5) 0.0222(5) Uani d . 1 C
H14 0.0422 1.0407 0.3934 0.027 Uiso calc R 1 H
C15 0.1590(3) 0.8276(3) 0.37260(5) 0.0248(5) Uani d . 1 C
H15A 0.2409 0.8838 0.3549 0.030 Uiso calc R 1 H
H15B 0.2515 0.8006 0.3919 0.030 Uiso calc R 1 H
C16 0.0672(3) 0.6763(3) 0.35798(5) 0.0205(5) Uani d . 1 C
H16 0.1814 0.6004 0.3521 0.025 Uiso calc R 1 H
C17 -0.2121(3) 0.4880(3) 0.35370(5) 0.0221(5) Uani d . 1 C
H17A -0.1325 0.3926 0.3463 0.027 Uiso calc R 1 H
H17B -0.3467 0.4525 0.3629 0.027 Uiso calc R 1 H
C18 -0.2405(3) 0.6068(3) 0.32434(5) 0.0243(5) Uani d . 1 C
H18A -0.2482 0.5491 0.3023 0.029 Uiso calc R 1 H
H18B -0.3687 0.6697 0.3274 0.029 Uiso calc R 1 H
N19 -0.0540(2) 0.7161(2) 0.32521(4) 0.0204(4) Uani d . 1 N
H19 0.024(3) 0.697(3) 0.3028(6) 0.031(6) Uiso d . 1 H
C20 -0.1055(3) 0.8934(2) 0.32199(5) 0.0221(5) Uani d . 1 C
H20A 0.0153 0.9512 0.3126 0.027 Uiso calc R 1 H
H20B -0.2212 0.9067 0.3057 0.027 Uiso calc R 1 H
C21 -0.1639(3) 0.9670(3) 0.35575(5) 0.0207(5) Uani d . 1 C
C22 -0.3398(3) 1.0473(3) 0.35961(6) 0.0263(5) Uani d . 1 C
H22 -0.4270 1.0600 0.3403 0.032 Uiso calc R 1 H
C23 -0.4068(4) 1.1187(3) 0.39297(6) 0.0367(6) Uani d . 1 C
H23A -0.2971 1.1914 0.4014 0.044 Uiso calc R 1 H
H23B -0.5319 1.1844 0.3891 0.044 Uiso calc R 1 H
O1A 0.1232(2) 0.69047(19) 0.26306(4) 0.0290(4) Uani d . 1 O
O2A 0.3800(2) 0.8121(2) 0.29060(4) 0.0307(4) Uani d . 1 O
O3A 0.9663(2) 0.7518(2) 0.20343(4) 0.0279(4) Uani d . 1 O
H3A 1.015(4) 0.729(3) 0.2265(6) 0.041(7) Uiso d . 1 H
O4A 0.6893(2) 0.8273(2) 0.17503(4) 0.0326(4) Uani d . 1 O
C1A 0.3070(3) 0.7517(3) 0.26460(5) 0.0232(5) Uani d . 1 C
C2A 0.4307(3) 0.7412(4) 0.23190(6) 0.0360(7) Uani d . 1 C
H2AA 0.4141 0.6316 0.2224 0.043 Uiso calc R 1 H
H2AB 0.3705 0.8174 0.2152 0.043 Uiso calc R 1 H
C3A 0.6510(3) 0.7752(4) 0.23477(5) 0.0402(7) Uani d . 1 C
H3AA 0.7149 0.6896 0.2488 0.048 Uiso calc R 1 H
H3AB 0.6680 0.8779 0.2473 0.048 Uiso calc R 1 H
C4A 0.7675(3) 0.7870(3) 0.20181(5) 0.0233(5) Uani d . 1 C

loop_
_atom_site_aniso_label
_atom_site_aniso_U_11
_atom_site_aniso_U_22
_atom_site_aniso_U_33
_atom_site_aniso_U_12
_atom_site_aniso_U_13
_atom_site_aniso_U_23
O1 0.0378(9) 0.0264(9) 0.0260(8) 0.0124(8) 0.0110(7) 0.0061(8)
C1 0.0301(12) 0.0298(13) 0.0229(12) 0.0108(11) 0.0053(11) 0.0026(11)
C2 0.0341(12) 0.0332(14) 0.0267(13) 0.0160(12) 0.0006(11) 0.0056(12)
C3 0.0417(13) 0.0226(12) 0.0201(12) 0.0084(12) -0.0042(11) 0.0064(11)
C4 0.0296(11) 0.0169(11) 0.0164(11) -0.0011(10) 0.0005(10) 0.0012(10)
C5 0.0192(10) 0.0176(11) 0.0160(11) 0.0006(10) -0.0013(9) -0.0016(10)
C6 0.0232(11) 0.0176(11) 0.0155(11) 0.0060(10) 0.0005(9) 0.0014(10)
C7 0.0185(10) 0.0188(11) 0.0153(11) 0.0061(9) 0.0018(9) 0.0013(10)
C8 0.0161(10) 0.0168(11) 0.0146(10) 0.0006(9) 0.0027(8) -0.0001(9)
N9 0.0181(8) 0.0174(9) 0.0146(9) 0.0022(8) 0.0046(7) 0.0015(8)
C10 0.0235(11) 0.0265(12) 0.0159(11) 0.0046(11) 0.0067(9) 0.0023(11)
C11 0.0364(12) 0.0243(12) 0.0165(11) 0.0051(11) 0.0062(10) -0.0011(10)
C12 0.0347(13) 0.0220(12) 0.0203(12) 0.0019(10) 0.0021(11) -0.0039(10)
C13 0.0219(10) 0.0200(12) 0.0176(11) -0.0016(10) 0.0028(10) -0.0025(10)
C14 0.0235(11) 0.0223(12) 0.0207(12) -0.0058(10) -0.0001(10) 0.0009(10)
C15 0.0166(10) 0.0342(13) 0.0235(12) -0.0034(10) 0.0018(9) 0.0084(11)
C16 0.0172(10) 0.0270(12) 0.0173(11) 0.0042(10) 0.0043(9) 0.0030(10)
C17 0.0326(12) 0.0195(11) 0.0143(11) -0.0003(11) 0.0015(10) -0.0002(10)
C18 0.0304(11) 0.0249(12) 0.0176(11) -0.0041(11) -0.0012(10) 0.0000(10)
N19 0.0234(9) 0.0221(11) 0.0158(10) 0.0044(8) 0.0040(8) 0.0031(8)
C20 0.0264(11) 0.0181(11) 0.0218(12) 0.0041(10) 0.0068(10) 0.0053(10)
C21 0.0251(11) 0.0169(12) 0.0201(12) 0.0005(10) 0.0037(10) 0.0035(9)
C22 0.0325(12) 0.0218(13) 0.0244(12) 0.0045(11) 0.0053(11) 0.0073(10)
C23 0.0554(16) 0.0222(13) 0.0325(14) 0.0158(13) 0.0165(13) 0.0118(12)
O1A 0.0207(7) 0.0440(10) 0.0222(8) -0.0028(8) 0.0047(7) -0.0008(8)
O2A 0.0224(8) 0.0522(11) 0.0173(8) 0.0025(8) 0.0019(7) -0.0043(8)
O3A 0.0195(8) 0.0436(10) 0.0205(9) 0.0005(7) 0.0041(6) 0.0014(8)
O4A 0.0257(8) 0.0514(11) 0.0208(8) -0.0051(8) -0.0014(7) 0.0072(8)
C1A 0.0191(10) 0.0334(13) 0.0172(12) 0.0052(10) 0.0022(10) 0.0039(11)
C2A 0.0222(11) 0.0648(19) 0.0210(13) -0.0056(12) 0.0051(10) 0.0006(13)
C3A 0.0212(11) 0.081(2) 0.0184(12) -0.0003(13) 0.0041(10) 0.0022(14)
C4A 0.0191(11) 0.0310(13) 0.0197(12) -0.0058(10) 0.0028(10) 0.0006(11)

loop_
_atom_type_symbol
_atom_type_description
_atom_type_scat_dispersion_real
_atom_type_scat_dispersion_imag
_atom_type_scat_source
C C 0.0181 0.0091 'International Tables Vol C Tables 4.2.6.8 and 6.1.1.4'
H H 0.0000 0.0000 'International Tables Vol C Tables 4.2.6.8 and 6.1.1.4'
N N 0.0311 0.0180 'International Tables Vol C Tables 4.2.6.8 and 6.1.1.4'
O O 0.0492 0.0322 'International Tables Vol C Tables 4.2.6.8 and 6.1.1.4'

loop_
_geom_angle_atom_site_label_1
_geom_angle_atom_site_label_2
_geom_angle_atom_site_label_3
_geom_angle
_geom_angle_publ_flag
C12 O1 C23 113.49(17) no
C6 C1 C2 119.0(2) no
C6 C1 H1 120.5 no
C2 C1 H1 120.5 no
C3 C2 C1 119.6(2) no
C3 C2 H2 120.2 no
C1 C2 H2 120.2 no
C2 C3 C4 122.1(2) no
C2 C3 H3 119.0 no
C4 C3 H3 119.0 no
C5 C4 C3 118.05(19) no
C5 C4 H4 121.0 no
C3 C4 H4 121.0 no
C4 C5 N9 129.28(18) no
C4 C5 C6 120.60(18) no
N9 C5 C6 110.12(16) no
C1 C6 C5 120.66(19) no
C1 C6 C7 131.00(19) no
C5 C6 C7 108.32(16) no
C6 C7 C16 117.53(16) no
C6 C7 C17 113.55(17) no
C16 C7 C17 102.24(16) no
C6 C7 C8 99.74(15) no
C16 C7 C8 113.69(17) no
C17 C7 C8 110.46(16) no
N9 C8 C13 110.57(15) no
N9 C8 C7 102.87(16) no
C13 C8 C7 111.71(16) no
N9 C8 H8 110.5 no
C13 C8 H8 110.5 no
C7 C8 H8 110.5 no
C5 N9 C10 122.75(16) no
C5 N9 C8 106.03(14) no
C10 N9 C8 114.75(16) no
N9 C10 C11 112.94(17) no
N9 C10 H10A 109.0 no
C11 C10 H10A 109.0 no
N9 C10 H10B 109.0 no
C11 C10 H10B 109.0 no
H10A C10 H10B 107.8 no
C12 C11 C10 112.31(17) no
C12 C11 H11A 109.1 no
C10 C11 H11A 109.1 no
C12 C11 H11B 109.1 no
C10 C11 H11B 109.1 no
H11A C11 H11B 107.9 no
O1 C12 C11 107.24(18) no
O1 C12 C13 112.82(17) no
C11 C12 C13 108.63(18) no
O1 C12 H12 109.4 no
C11 C12 H12 109.4 no
C13 C12 H12 109.4 no
C14 C13 C12 117.96(17) no
C14 C13 C8 109.50(16) no
C12 C13 C8 109.41(16) no
C14 C13 H13 106.4 no
C12 C13 H13 106.4 no
C8 C13 H13 106.4 no
C21 C14 C15 109.20(17) no
C21 C14 C13 110.48(17) no
C15 C14 C13 107.33(17) no
C21 C14 H14 109.9 no
C15 C14 H14 109.9 no
C13 C14 H14 109.9 no
C16 C15 C14 108.83(17) no
C16 C15 H15A 109.9 no
C14 C15 H15A 109.9 no
C16 C15 H15B 109.9 no
C14 C15 H15B 109.9 no
H15A C15 H15B 108.3 no
C15 C16 C7 116.68(17) no
C15 C16 N19 109.86(17) no
C7 C16 N19 103.66(15) no
C15 C16 H16 108.8 no
C7 C16 H16 108.8 no
N19 C16 H16 108.8 no
C18 C17 C7 102.94(17) no
C18 C17 H17A 111.2 no
C7 C17 H17A 111.2 no
C18 C17 H17B 111.2 no
C7 C17 H17B 111.2 no
H17A C17 H17B 109.1 no
N19 C18 C17 105.96(16) no
N19 C18 H18A 110.5 no
C17 C18 H18A 110.5 no
N19 C18 H18B 110.5 no
C17 C18 H18B 110.5 no
H18A C18 H18B 108.7 no
C18 N19 C20 113.94(16) no
C18 N19 C16 107.32(15) no
C20 N19 C16 112.96(17) no
C18 N19 H19 106.5(13) no
C20 N19 H19 100.6(13) no
C16 N19 H19 115.4(12) no
C21 C20 N19 112.18(17) no
C21 C20 H20A 109.2 no
N19 C20 H20A 109.2 no
C21 C20 H20B 109.2 no
N19 C20 H20B 109.2 no
H20A C20 H20B 107.9 no
C22 C21 C20 121.3(2) no
C22 C21 C14 122.8(2) no
C20 C21 C14 115.80(18) no
C21 C22 C23 123.1(2) no
C21 C22 H22 118.4 no
C23 C22 H22 118.4 no
O1 C23 C22 113.74(18) no
O1 C23 H23A 108.8 no
C22 C23 H23A 108.8 no
O1 C23 H23B 108.8 no
C22 C23 H23B 108.8 no
H23A C23 H23B 107.7 no
C4A O3A H3A 113.7(14) no
O2A C1A O1A 123.51(19) no
O2A C1A C2A 121.31(19) no
O1A C1A C2A 115.17(19) no
C3A C2A C1A 116.3(2) no
C3A C2A H2AA 108.2 no
C1A C2A H2AA 108.2 no
C3A C2A H2AB 108.2 no
C1A C2A H2AB 108.2 no
H2AA C2A H2AB 107.4 no
C2A C3A C4A 116.1(2) no
C2A C3A H3AA 108.3 no
C4A C3A H3AA 108.3 no
C2A C3A H3AB 108.3 no
C4A C3A H3AB 108.3 no
H3AA C3A H3AB 107.4 no
O4A C4A O3A 120.68(19) no
O4A C4A C3A 123.50(19) no
O3A C4A C3A 115.82(19) no

loop_
_geom_bond_atom_site_label_1
_geom_bond_atom_site_label_2
_geom_bond_distance
_geom_bond_publ_flag
O1 C12 1.431(3) no
O1 C23 1.451(3) no
C1 C6 1.375(3) no
C1 C2 1.410(3) no
C1 H1 0.9500 no
C2 C3 1.381(3) no
C2 H2 0.9500 no
C3 C4 1.390(3) no
C3 H3 0.9500 no
C4 C5 1.388(3) no
C4 H4 0.9500 no
C5 N9 1.393(3) no
C5 C6 1.408(3) no
C6 C7 1.518(3) no
C7 C16 1.539(3) no
C7 C17 1.545(3) no
C7 C8 1.552(3) no
C8 N9 1.476(2) no
C8 C13 1.533(3) no
C8 H8 1.0000 no
N9 C10 1.460(2) no
C10 C11 1.532(3) no
C10 H10A 0.9900 no
C10 H10B 0.9900 no
C11 C12 1.527(3) no
C11 H11A 0.9900 no
C11 H11B 0.9900 no
C12 C13 1.532(3) no
C12 H12 1.0000 no
C13 C14 1.532(3) no
C13 H13 1.0000 no
C14 C21 1.518(3) no
C14 C15 1.528(3) no
C14 H14 1.0000 no
C15 C16 1.505(3) no
C15 H15A 0.9900 no
C15 H15B 0.9900 no
C16 N19 1.541(3) no
C16 H16 1.0000 no
C17 C18 1.527(3) no
C17 H17A 0.9900 no
C17 H17B 0.9900 no
C18 N19 1.514(3) no
C18 H18A 0.9900 no
C18 H18B 0.9900 no
N19 C20 1.517(3) no
N19 H19 1.02(2) no
C20 C21 1.505(3) no
C20 H20A 0.9900 no
C20 H20B 0.9900 no
C21 C22 1.330(3) no
C22 C23 1.499(3) no
C22 H22 0.9500 no
C23 H23A 0.9900 no
C23 H23B 0.9900 no
O1A C1A 1.298(2) yes
O2A C1A 1.230(2) yes
O3A C4A 1.324(2) yes
O3A H3A 0.98(3) no
O4A C4A 1.213(2) yes
C1A C2A 1.513(3) no
C2A C3A 1.461(3) no
C2A H2AA 0.9900 no
C2A H2AB 0.9900 no
C3A C4A 1.499(3) no
C3A H3AA 0.9900 no
C3A H3AB 0.9900 no

loop_
_geom_hbond_atom_site_label_D
_geom_hbond_atom_site_label_H
_geom_hbond_atom_site_label_A
_geom_hbond_site_symmetry_A
_geom_hbond_distance_DH
_geom_hbond_distance_HA
_geom_hbond_distance_DA
_geom_hbond_angle_DHA
N19 H19 O1A . 1.02(2) 1.69(2) 2.700(2) 170.0(19)
N19 H19 O2A . 1.02(2) 2.54(2) 3.225(2) 123.5(16)
O3A H3A O1A 1_655 0.98(3) 1.63(3) 2.598(2) 173(2)

loop_
_geom_torsion_atom_site_label_1
_geom_torsion_atom_site_label_2
_geom_torsion_atom_site_label_3
_geom_torsion_atom_site_label_4
_geom_torsion
_geom_torsion_publ_flag
C6 C1 C2 C3 -0.4(4) no
C1 C2 C3 C4 0.7(4) no
C2 C3 C4 C5 -0.2(3) no
C3 C4 C5 N9 178.9(2) no
C3 C4 C5 C6 -0.5(3) no
C2 C1 C6 C5 -0.4(3) no
C2 C1 C6 C7 -178.5(2) no
C4 C5 C6 C1 0.8(3) no
N9 C5 C6 C1 -178.68(19) no
C4 C5 C6 C7 179.35(18) no
N9 C5 C6 C7 -0.2(2) no
C1 C6 C7 C16 -37.4(3) no
C5 C6 C7 C16 144.28(18) no
C1 C6 C7 C17 81.8(3) no
C5 C6 C7 C17 -96.5(2) no
C1 C6 C7 C8 -160.7(2) no
C5 C6 C7 C8 21.0(2) no
C6 C7 C8 N9 -33.06(18) no
C16 C7 C8 N9 -159.03(16) no
C17 C7 C8 N9 86.72(18) no
C6 C7 C8 C13 85.55(18) no
C16 C7 C8 C13 -40.4(2) no
C17 C7 C8 C13 -154.67(17) no
C4 C5 N9 C10 23.4(3) no
C6 C5 N9 C10 -157.09(19) no
C4 C5 N9 C8 158.1(2) no
C6 C5 N9 C8 -22.4(2) no
C13 C8 N9 C5 -84.37(18) no
C7 C8 N9 C5 35.04(19) no
C13 C8 N9 C10 54.4(2) no
C7 C8 N9 C10 173.83(16) no
C5 N9 C10 C11 82.0(2) no
C8 N9 C10 C11 -49.2(2) no
N9 C10 C11 C12 49.4(2) no
C23 O1 C12 C11 173.21(16) no
C23 O1 C12 C13 -67.2(2) no
C10 C11 C12 O1 67.5(2) no
C10 C11 C12 C13 -54.8(2) no
O1 C12 C13 C14 66.9(2) no
C11 C12 C13 C14 -174.36(18) no
O1 C12 C13 C8 -59.1(2) no
C11 C12 C13 C8 59.6(2) no
N9 C8 C13 C14 169.94(16) no
C7 C8 C13 C14 56.0(2) no
N9 C8 C13 C12 -59.4(2) no
C7 C8 C13 C12 -173.28(16) no
C12 C13 C14 C21 -75.5(2) no
C8 C13 C14 C21 50.5(2) no
C12 C13 C14 C15 165.57(18) no
C8 C13 C14 C15 -68.5(2) no
C21 C14 C15 C16 -55.6(2) no
C13 C14 C15 C16 64.1(2) no
C14 C15 C16 C7 -50.7(2) no
C14 C15 C16 N19 66.9(2) no
C6 C7 C16 C15 -76.9(2) no
C17 C7 C16 C15 158.07(17) no
C8 C7 C16 C15 39.0(2) no
C6 C7 C16 N19 162.21(17) no
C17 C7 C16 N19 37.18(19) no
C8 C7 C16 N19 -81.88(19) no
C6 C7 C17 C18 -169.79(17) no
C16 C7 C17 C18 -42.17(19) no
C8 C7 C17 C18 79.1(2) no
C7 C17 C18 N19 30.9(2) no
C17 C18 N19 C20 -133.60(18) no
C17 C18 N19 C16 -7.8(2) no
C15 C16 N19 C18 -143.92(17) no
C7 C16 N19 C18 -18.5(2) no
C15 C16 N19 C20 -17.5(2) no
C7 C16 N19 C20 107.89(18) no
C18 N19 C20 C21 83.9(2) no
C16 N19 C20 C21 -38.9(2) no
N19 C20 C21 C22 -126.5(2) no
N19 C20 C21 C14 50.6(2) no
C15 C14 C21 C22 174.5(2) no
C13 C14 C21 C22 56.7(3) no
C15 C14 C21 C20 -2.5(2) no
C13 C14 C21 C20 -120.35(19) no
C20 C21 C22 C23 178.3(2) no
C14 C21 C22 C23 1.4(3) no
C12 O1 C23 C22 83.4(2) no
C21 C22 C23 O1 -66.0(3) no
O2A C1A C2A C3A 12.2(4) no
O1A C1A C2A C3A -166.7(2) no
C1A C2A C3A C4A -171.9(2) no
C2A C3A C4A O4A 27.4(4) no
C2A C3A C4A O3A -153.3(2) no

loop_
_cod_related_entry_id
_cod_related_entry_database
_cod_related_entry_code
1 ChemSpider 21179758
